data_7019522
loop_
_publ_author_name
'Kameo, Hajime'
'Ishii, Sho'
'Nakazawa, Hiroshi'

_publ_section_title
;
 Synthesis of iridium complexes bearing {o-(Ph(2)P)C(6)H(4)}(3)E type (E =
 Si, Ge, and Sn) ligand and evaluation of electron donating ability of
 group 14 elements E.
;
_journal_issue 27
_journal_name_full 'Dalton transactions (Cambridge, England : 2003)'
_journal_page_first 8290
_journal_page_last 8296
_journal_paper_doi 10.1039/c2dt30546a
_journal_volume 41
_journal_year 2012
_chemical_formula_moiety 'C55 H43 Ir O P3 Sn, B F4, C H2 Cl2'
_chemical_formula_sum 'C56 H45 B Cl2 F4 Ir O P3 Sn'
_chemical_formula_weight 1295.43
_space_group_IT_number 14
_symmetry_cell_setting monoclinic
_symmetry_Int_Tables_number 14
_symmetry_space_group_name_Hall '-P 2yn'
_symmetry_space_group_name_H-M 'P 1 21/n 1'
_cell_angle_alpha 90.00
_cell_angle_beta 94.602(3)
_cell_angle_gamma 90.00
_cell_formula_units_Z 4
_cell_length_a 14.1693(15)
_cell_length_b 18.8357(14)
_cell_length_c 18.6160(19)
_cell_measurement_reflns_used 22343
_cell_measurement_temperature 200(2)
_cell_measurement_theta_max 27.4835
_cell_measurement_theta_min 4.1001
_cell_volume 4952.4(8)
_computing_cell_refinement CrystalClear
_computing_data_collection 'CrystalClear (Rigaku, 2001)'
_computing_molecular_graphics 'Ortep-3 for Windows (Farrugia, 1997)'
_computing_publication_material SHELXL97
_computing_structure_refinement 'SHELXL-97 (Sheldrick, 1997)'
_computing_structure_solution 'SIR97 (Altomare <i>et al.</i>, 1999)'
_diffrn_ambient_temperature 200(2)
_diffrn_detector_area_resol_mean 7.32
_diffrn_measured_fraction_theta_full 0.992
_diffrn_measured_fraction_theta_max 0.992
_diffrn_measurement_details
;
scan:
Number of images: 360
Slice: -80.0000 - 100.0000
Image width: 0.5000
Exp time: 5.0000
Rotation axis: Phi
Omega: 0.0000
Chi: 0.0000
Phi: 0.0000
XTD: 35.1097
2theta: 9.8232
scan:
Number of images: 100
Slice: -30.0000 - 20.0000
Image width: 0.5000
Exp time: 5.0000
Rotation axis: Omega
Omega: 0.0000
Chi: 90.0000
Phi: 0.0000
XTD: 35.1097
2theta: 9.8232
scan:
Number of images: 100
Slice: -30.0000 - 20.0000
Image width: 0.5000
Exp time: 5.0000
Rotation axis: Omega
Omega: 0.0000
Chi: 90.0000
Phi: 90.0000
XTD: 35.1097
2theta: 9.8232
scan:
Number of images: 100
Slice: -30.0000 - 20.0000
Image width: 0.5000
Exp time: 5.0000
Rotation axis: Omega
Omega: 0.0000
Chi: 90.0000
Phi: 180.0000
XTD: 35.1097
2theta: 9.8232

;
_diffrn_measurement_device 'Mercury CCD (2x2 bin mode)'
_diffrn_measurement_device_details 'AFC7: Eulerian 3-circle'
_diffrn_measurement_device_type 'Rigaku/MSC Mercury CCD'
_diffrn_measurement_method '\w or \f'
_diffrn_radiation_detector CCD
_diffrn_radiation_monochromator 'Graphite Monochromator'
_diffrn_radiation_source 'Rotating Anode'
_diffrn_radiation_type MoK\a
_diffrn_radiation_wavelength 0.71070
_diffrn_reflns_av_R_equivalents 0.0352
_diffrn_reflns_av_sigmaI/netI 0.0263
_diffrn_reflns_limit_h_max 14
_diffrn_reflns_limit_h_min -18
_diffrn_reflns_limit_k_max 22
_diffrn_reflns_limit_k_min -24
_diffrn_reflns_limit_l_max 20
_diffrn_reflns_limit_l_min -24
_diffrn_reflns_number 48499
_diffrn_reflns_reduction_process 'Lp corrections applied'
_diffrn_reflns_theta_full 27.48
_diffrn_reflns_theta_max 27.48
_diffrn_reflns_theta_min 4.10
_exptl_absorpt_coefficient_mu 3.450
_exptl_absorpt_correction_T_max 0.5454
_exptl_absorpt_correction_T_min 0.3781
_exptl_absorpt_correction_type multi-scan
_exptl_absorpt_process_details '(Jacobson, 1998)'
_exptl_crystal_colour Colorless
_exptl_crystal_density_diffrn 1.737
_exptl_crystal_density_method 'not measured'
_exptl_crystal_description Prism
_exptl_crystal_F_000 2544
_exptl_crystal_preparation 'mounted on the CryoLoop with Palaton oil and placed in N2 stream at 200(2) K'
_exptl_crystal_size_max 0.35
_exptl_crystal_size_mid 0.30
_exptl_crystal_size_min 0.20
_refine_diff_density_max 1.238
_refine_diff_density_min -0.899
_refine_diff_density_rms 0.097
_refine_ls_extinction_method none
_refine_ls_goodness_of_fit_ref 1.108
_refine_ls_hydrogen_treatment mixed
_refine_ls_matrix_type full
_refine_ls_number_parameters 636
_refine_ls_number_reflns 11267
_refine_ls_number_restraints 0
_refine_ls_restrained_S_all 1.108
_refine_ls_R_factor_all 0.0327
_refine_ls_R_factor_gt 0.0294
_refine_ls_shift/su_max 0.003
_refine_ls_shift/su_mean 0.000
_refine_ls_structure_factor_coef Fsqd
_refine_ls_weighting_details 'calc w=1/[\s^2^(Fo^2^)+(0.0251P)^2^+9.7798P] where P=(Fo^2^+2Fc^2^)/3'
_refine_ls_weighting_scheme calc
_refine_ls_wR_factor_gt 0.0634
_refine_ls_wR_factor_ref 0.0646
_reflns_number_gt 10696
_reflns_number_total 11267
_reflns_threshold_expression >2sigma(I)
_cod_data_source_file c2dt30546a.txt
_cod_data_source_block 6
_cod_depositor_comments
;
The following automatic conversions were performed:

'_exptl_absorpt_correction_type' value 'Multi-scan' changed to
'multi-scan' according to
/home/saulius/struct/CIF-dictionaries/cif_core.dic dictionary named
'cif_core.dic' version 2.4.1 from 2010-06-29.

Automatic conversion script
Id: cif_fix_values 1891 2012-01-12 08:04:46Z andrius 
;
_cod_original_sg_symbol_H-M P21/n
_cod_database_code 7019522

loop_
_symmetry_equiv_pos_as_xyz
'x, y, z'
'-x+1/2, y+1/2, -z+1/2'
'-x, -y, -z'
'x-1/2, -y-1/2, z-1/2'

loop_
_atom_site_label
_atom_site_type_symbol
_atom_site_fract_x
_atom_site_fract_y
_atom_site_fract_z
_atom_site_U_iso_or_equiv
_atom_site_adp_type
_atom_site_occupancy
_atom_site_symmetry_multiplicity
_atom_site_calc_flag
_atom_site_refinement_flags
_atom_site_disorder_assembly
_atom_site_disorder_group
Ir1 Ir 0.493197(8) 0.242312(5) 0.288507(6) 0.01363(4) Uani 1 1 d . . .
H1 H 0.455(3) 0.281(2) 0.357(2) 0.040(12) Uiso 1 1 d . . .
C1 C 0.6212(2) 0.27393(17) 0.31593(18) 0.0226(6) Uani 1 1 d . . .
O1 O 0.69208(19) 0.29694(15) 0.33568(18) 0.0438(7) Uani 1 1 d . . .
Sn1 Sn 0.317581(14) 0.209147(10) 0.262147(11) 0.01562(5) Uani 1 1 d . . .
P1 P 0.49177(5) 0.14793(4) 0.37103(4) 0.01571(14) Uani 1 1 d . . .
C2 C 0.2939(2) 0.12808(15) 0.33834(16) 0.0174(6) Uani 1 1 d . . .
C3 C 0.2063(2) 0.09845(16) 0.35004(18) 0.0215(6) Uani 1 1 d . . .
H3 H 0.1510 0.1141 0.3224 0.026 Uiso 1 1 calc R . .
C4 C 0.1996(2) 0.04622(17) 0.40192(18) 0.0238(7) Uani 1 1 d . . .
H4 H 0.1399 0.0255 0.4090 0.029 Uiso 1 1 calc R . .
C5 C 0.2795(2) 0.02446(17) 0.44316(18) 0.0251(7) Uani 1 1 d . . .
H5 H 0.2744 -0.0112 0.4787 0.030 Uiso 1 1 calc R . .
C6 C 0.3673(2) 0.05416(17) 0.43331(18) 0.0241(7) Uani 1 1 d . . .
H6 H 0.4217 0.0397 0.4628 0.029 Uiso 1 1 calc R . .
C7 C 0.3753(2) 0.10573(15) 0.37956(16) 0.0180(6) Uani 1 1 d . . .
C8 C 0.5157(2) 0.17795(16) 0.46483(16) 0.0187(6) Uani 1 1 d . . .
C9 C 0.4601(3) 0.23255(17) 0.48992(18) 0.0257(7) Uani 1 1 d . . .
H9 H 0.4170 0.2571 0.4570 0.031 Uiso 1 1 calc R . .
C10 C 0.4672(3) 0.25127(18) 0.5620(2) 0.0308(8) Uani 1 1 d . . .
H10 H 0.4285 0.2881 0.5783 0.037 Uiso 1 1 calc R . .
C11 C 0.5308(3) 0.2164(2) 0.61052(19) 0.0324(8) Uani 1 1 d . . .
H11 H 0.5357 0.2291 0.6600 0.039 Uiso 1 1 calc R . .
C12 C 0.5868(3) 0.1629(2) 0.5862(2) 0.0340(8) Uani 1 1 d . . .
H12 H 0.6309 0.1393 0.6190 0.041 Uiso 1 1 calc R . .
C13 C 0.5791(2) 0.14327(19) 0.51394(18) 0.0265(7) Uani 1 1 d . . .
H13 H 0.6173 0.1059 0.4980 0.032 Uiso 1 1 calc R . .
C14 C 0.5762(2) 0.07577(16) 0.36419(16) 0.0187(6) Uani 1 1 d . . .
C15 C 0.6724(2) 0.09266(17) 0.37124(17) 0.0224(6) Uani 1 1 d . . .
H15 H 0.6917 0.1408 0.3767 0.027 Uiso 1 1 calc R . .
C16 C 0.7399(2) 0.03967(18) 0.37034(19) 0.0271(7) Uani 1 1 d . . .
H16 H 0.8053 0.0513 0.3761 0.033 Uiso 1 1 calc R . .
C17 C 0.7119(3) -0.03027(18) 0.3610(2) 0.0297(8) Uani 1 1 d . . .
H17 H 0.7583 -0.0667 0.3612 0.036 Uiso 1 1 calc R . .
C18 C 0.6171(3) -0.04745(18) 0.3515(2) 0.0313(8) Uani 1 1 d . . .
H18 H 0.5984 -0.0955 0.3438 0.038 Uiso 1 1 calc R . .
C19 C 0.5490(2) 0.00563(17) 0.35322(19) 0.0250(7) Uani 1 1 d . . .
H19 H 0.4837 -0.0062 0.3468 0.030 Uiso 1 1 calc R . .
P2 P 0.51109(5) 0.18328(4) 0.17465(4) 0.01695(15) Uani 1 1 d . . .
C20 C 0.3114(2) 0.17250(17) 0.15356(17) 0.0221(6) Uani 1 1 d . . .
C21 C 0.2268(3) 0.1582(2) 0.1128(2) 0.0357(9) Uani 1 1 d . . .
H21 H 0.1684 0.1636 0.1340 0.043 Uiso 1 1 calc R . .
C22 C 0.2268(3) 0.1362(3) 0.0418(2) 0.0539(13) Uani 1 1 d . . .
H22 H 0.1687 0.1295 0.0134 0.065 Uiso 1 1 calc R . .
C23 C 0.3115(3) 0.1241(3) 0.0127(2) 0.0555(13) Uani 1 1 d . . .
H23 H 0.3116 0.1075 -0.0355 0.067 Uiso 1 1 calc R . .
C24 C 0.3962(3) 0.1359(2) 0.0527(2) 0.0365(9) Uani 1 1 d . . .
H24 H 0.4542 0.1255 0.0326 0.044 Uiso 1 1 calc R . .
C25 C 0.3974(2) 0.16325(17) 0.12303(17) 0.0232(6) Uani 1 1 d . . .
C26 C 0.5725(2) 0.09707(16) 0.17574(17) 0.0200(6) Uani 1 1 d . . .
C27 C 0.5272(3) 0.03459(18) 0.1527(2) 0.0288(7) Uani 1 1 d . . .
H27 H 0.4612 0.0350 0.1392 0.035 Uiso 1 1 calc R . .
C28 C 0.5779(3) -0.02853(19) 0.1493(2) 0.0386(9) Uani 1 1 d . . .
H28 H 0.5464 -0.0707 0.1328 0.046 Uiso 1 1 calc R . .
C29 C 0.6733(3) -0.0300(2) 0.1699(2) 0.0412(10) Uani 1 1 d . . .
H29 H 0.7079 -0.0730 0.1670 0.049 Uiso 1 1 calc R . .
C30 C 0.7182(3) 0.0307(2) 0.1945(2) 0.0379(9) Uani 1 1 d . . .
H30 H 0.7838 0.0293 0.2098 0.045 Uiso 1 1 calc R . .
C31 C 0.6692(3) 0.09416(19) 0.19739(19) 0.0281(7) Uani 1 1 d . . .
H31 H 0.7015 0.1359 0.2142 0.034 Uiso 1 1 calc R . .
C32 C 0.5838(2) 0.23325(17) 0.11371(18) 0.0229(7) Uani 1 1 d . . .
C33 C 0.5571(3) 0.24538(19) 0.0408(2) 0.0312(8) Uani 1 1 d . . .
H33 H 0.4958 0.2323 0.0208 0.037 Uiso 1 1 calc R . .
C34 C 0.6220(3) 0.2771(2) -0.0025(2) 0.0419(10) Uani 1 1 d . . .
H34 H 0.6042 0.2850 -0.0521 0.050 Uiso 1 1 calc R . .
C35 C 0.7097(3) 0.2966(2) 0.0254(3) 0.0440(11) Uani 1 1 d . . .
H35 H 0.7533 0.3171 -0.0048 0.053 Uiso 1 1 calc R . .
C36 C 0.7354(3) 0.28648(19) 0.0977(2) 0.0384(9) Uani 1 1 d . . .
H36 H 0.7966 0.3004 0.1172 0.046 Uiso 1 1 calc R . .
C37 C 0.6726(3) 0.25613(18) 0.1421(2) 0.0297(8) Uani 1 1 d . . .
H37 H 0.6902 0.2509 0.1922 0.036 Uiso 1 1 calc R . .
P3 P 0.43625(5) 0.35306(4) 0.24646(4) 0.01578(15) Uani 1 1 d . . .
C38 C 0.2491(2) 0.30936(16) 0.26812(16) 0.0181(6) Uani 1 1 d . . .
C39 C 0.1537(2) 0.32114(18) 0.27735(17) 0.0239(7) Uani 1 1 d . . .
H39 H 0.1132 0.2822 0.2854 0.029 Uiso 1 1 calc R . .
C40 C 0.1180(2) 0.3897(2) 0.2747(2) 0.0297(7) Uani 1 1 d . . .
H40 H 0.0529 0.3977 0.2805 0.036 Uiso 1 1 calc R . .
C41 C 0.1766(3) 0.44645(19) 0.2638(2) 0.0311(8) Uani 1 1 d . . .
H41 H 0.1514 0.4932 0.2615 0.037 Uiso 1 1 calc R . .
C42 C 0.2720(2) 0.43573(17) 0.25603(18) 0.0248(7) Uani 1 1 d . . .
H42 H 0.3121 0.4751 0.2491 0.030 Uiso 1 1 calc R . .
C43 C 0.3091(2) 0.36695(16) 0.25847(16) 0.0178(6) Uani 1 1 d . . .
C44 C 0.4436(2) 0.37476(16) 0.15167(16) 0.0193(6) Uani 1 1 d . . .
C45 C 0.3693(2) 0.35547(17) 0.10174(18) 0.0240(7) Uani 1 1 d . . .
H45 H 0.3141 0.3338 0.1176 0.029 Uiso 1 1 calc R . .
C46 C 0.3763(3) 0.36808(19) 0.02877(19) 0.0313(8) Uani 1 1 d . . .
H46 H 0.3263 0.3542 -0.0054 0.038 Uiso 1 1 calc R . .
C47 C 0.4562(3) 0.4009(2) 0.0058(2) 0.0339(8) Uani 1 1 d . . .
H47 H 0.4604 0.4101 -0.0440 0.041 Uiso 1 1 calc R . .
C48 C 0.5295(3) 0.42016(19) 0.0551(2) 0.0320(8) Uani 1 1 d . . .
H48 H 0.5838 0.4430 0.0392 0.038 Uiso 1 1 calc R . .
C49 C 0.5244(2) 0.40643(17) 0.12748(19) 0.0245(7) Uani 1 1 d . . .
H49 H 0.5760 0.4186 0.1610 0.029 Uiso 1 1 calc R . .
C50 C 0.4904(2) 0.42873(16) 0.29641(18) 0.0210(6) Uani 1 1 d . . .
C51 C 0.5215(2) 0.42117(18) 0.36868(19) 0.0263(7) Uani 1 1 d . . .
H51 H 0.5231 0.3753 0.3901 0.032 Uiso 1 1 calc R . .
C52 C 0.5505(3) 0.4799(2) 0.4101(2) 0.0376(9) Uani 1 1 d . . .
H52 H 0.5723 0.4741 0.4594 0.045 Uiso 1 1 calc R . .
C53 C 0.5475(3) 0.5467(2) 0.3793(2) 0.0436(10) Uani 1 1 d . . .
H53 H 0.5658 0.5870 0.4078 0.052 Uiso 1 1 calc R . .
C54 C 0.5183(3) 0.55508(19) 0.3079(2) 0.0376(9) Uani 1 1 d . . .
H54 H 0.5175 0.6010 0.2867 0.045 Uiso 1 1 calc R . .
C55 C 0.4901(3) 0.49656(17) 0.2663(2) 0.0282(7) Uani 1 1 d . . .
H55 H 0.4703 0.5028 0.2168 0.034 Uiso 1 1 calc R . .
B1 B -0.0823(4) 0.2208(3) 0.3126(3) 0.0490(12) Uani 1 1 d . . .
F1 F 0.0009(2) 0.1870(2) 0.3113(3) 0.1018(15) Uani 1 1 d . A .
F2 F -0.0807(14) 0.2509(10) 0.3738(19) 0.136(4) Uani 0.254(7) 1 d P A 1
F3 F -0.097(2) 0.279(2) 0.2664(14) 0.163(4) Uani 0.254(7) 1 d P A 1
F4 F -0.1623(14) 0.1880(11) 0.2959(16) 0.108(3) Uani 0.254(7) 1 d P A 1
F2B F -0.0677(4) 0.2857(3) 0.3432(6) 0.136(4) Uani 0.746(7) 1 d P A 2
F3B F -0.1169(8) 0.2240(7) 0.2432(4) 0.163(4) Uani 0.746(7) 1 d P A 2
F4B F -0.1448(4) 0.1846(3) 0.3479(5) 0.108(3) Uani 0.746(7) 1 d P A 2
C56 C 0.2231(4) 0.4035(3) 0.5103(3) 0.0594(13) Uani 1 1 d . . .
H56 H 0.2123 0.3549 0.5282 0.071 Uiso 1 1 calc R . .
H56A H 0.2442 0.4332 0.5524 0.071 Uiso 1 1 calc R . .
Cl1 Cl 0.11891(10) 0.43597(8) 0.47260(8) 0.0720(4) Uani 1 1 d . . .
Cl2 Cl 0.31476(9) 0.40049(8) 0.45105(7) 0.0610(3) Uani 1 1 d . . .

loop_
_atom_site_aniso_label
_atom_site_aniso_U_11
_atom_site_aniso_U_22
_atom_site_aniso_U_33
_atom_site_aniso_U_23
_atom_site_aniso_U_13
_atom_site_aniso_U_12
Ir1 0.01244(6) 0.01288(6) 0.01546(6) 0.00072(4) 0.00035(4) -0.00009(4)
C1 0.0167(15) 0.0227(15) 0.0279(17) -0.0014(12) -0.0020(13) 0.0007(12)
O1 0.0210(13) 0.0420(16) 0.067(2) -0.0109(14) -0.0054(13) -0.0079(11)
Sn1 0.01304(9) 0.01638(10) 0.01725(10) 0.00164(7) 0.00013(7) -0.00069(7)
P1 0.0146(3) 0.0143(3) 0.0180(4) 0.0016(3) -0.0004(3) 0.0003(3)
C2 0.0176(14) 0.0157(13) 0.0190(14) 0.0006(11) 0.0029(11) -0.0010(11)
C3 0.0187(15) 0.0207(15) 0.0250(16) -0.0022(12) 0.0002(12) -0.0018(11)
C4 0.0227(16) 0.0240(16) 0.0259(17) -0.0016(12) 0.0100(13) -0.0070(12)
C5 0.0308(18) 0.0223(16) 0.0226(16) 0.0057(12) 0.0049(14) -0.0026(13)
C6 0.0249(17) 0.0233(16) 0.0238(16) 0.0057(12) 0.0009(13) 0.0005(12)
C7 0.0197(15) 0.0151(13) 0.0195(15) 0.0000(11) 0.0032(12) -0.0023(11)
C8 0.0199(15) 0.0194(15) 0.0166(14) 0.0023(11) -0.0005(12) -0.0031(11)
C9 0.0309(18) 0.0234(16) 0.0227(16) 0.0022(12) 0.0020(14) 0.0037(13)
C10 0.040(2) 0.0264(17) 0.0270(18) -0.0040(13) 0.0072(16) 0.0010(14)
C11 0.039(2) 0.039(2) 0.0189(16) -0.0047(14) 0.0010(15) -0.0101(16)
C12 0.0303(19) 0.045(2) 0.0249(18) 0.0020(15) -0.0055(15) 0.0008(16)
C13 0.0265(17) 0.0312(18) 0.0213(16) 0.0023(13) -0.0001(13) 0.0034(13)
C14 0.0207(15) 0.0169(14) 0.0184(14) 0.0042(11) 0.0012(12) 0.0047(11)
C15 0.0205(15) 0.0234(16) 0.0232(16) 0.0011(12) 0.0025(13) 0.0007(12)
C16 0.0213(16) 0.0313(18) 0.0284(18) 0.0035(13) 0.0005(13) 0.0035(13)
C17 0.0300(18) 0.0269(17) 0.0323(19) 0.0045(14) 0.0030(15) 0.0128(14)
C18 0.0334(19) 0.0179(16) 0.043(2) 0.0001(14) 0.0063(16) 0.0067(14)
C19 0.0211(16) 0.0196(15) 0.0339(18) -0.0008(13) 0.0002(14) 0.0015(12)
P2 0.0156(4) 0.0174(4) 0.0182(4) -0.0011(3) 0.0031(3) -0.0005(3)
C20 0.0203(15) 0.0244(16) 0.0208(15) -0.0036(12) -0.0034(12) -0.0004(12)
C21 0.0233(18) 0.047(2) 0.036(2) -0.0155(17) -0.0035(15) -0.0004(15)
C22 0.033(2) 0.085(4) 0.041(3) -0.031(2) -0.0152(19) 0.004(2)
C23 0.044(3) 0.089(4) 0.031(2) -0.030(2) -0.0056(19) 0.005(2)
C24 0.030(2) 0.050(2) 0.029(2) -0.0160(17) 0.0033(15) 0.0035(17)
C25 0.0222(16) 0.0253(16) 0.0214(16) -0.0054(12) -0.0021(13) -0.0002(12)
C26 0.0219(16) 0.0209(15) 0.0183(15) 0.0007(11) 0.0079(12) 0.0033(12)
C27 0.0299(18) 0.0246(17) 0.0332(19) -0.0026(13) 0.0109(15) -0.0025(14)
C28 0.063(3) 0.0232(18) 0.032(2) -0.0044(14) 0.0190(19) 0.0013(17)
C29 0.062(3) 0.032(2) 0.032(2) 0.0051(15) 0.0144(19) 0.0223(19)
C30 0.032(2) 0.049(2) 0.033(2) 0.0080(17) 0.0047(16) 0.0203(17)
C31 0.0272(18) 0.0310(18) 0.0260(17) 0.0042(13) 0.0024(14) 0.0040(14)
C32 0.0274(17) 0.0199(15) 0.0229(16) 0.0016(12) 0.0111(13) 0.0046(12)
C33 0.037(2) 0.0314(18) 0.0262(18) 0.0040(14) 0.0076(16) 0.0084(15)
C34 0.057(3) 0.039(2) 0.033(2) 0.0142(17) 0.0209(19) 0.0129(19)
C35 0.052(3) 0.029(2) 0.057(3) 0.0113(17) 0.037(2) 0.0066(18)
C36 0.035(2) 0.0240(18) 0.059(3) -0.0027(16) 0.0247(19) -0.0064(15)
C37 0.0322(19) 0.0244(17) 0.0341(19) -0.0003(13) 0.0121(16) -0.0009(13)
P3 0.0158(4) 0.0144(3) 0.0171(4) 0.0022(3) 0.0013(3) 0.0005(3)
C38 0.0179(14) 0.0211(14) 0.0150(14) 0.0004(11) -0.0002(11) 0.0039(11)
C39 0.0193(15) 0.0313(17) 0.0212(16) 0.0018(12) 0.0027(12) 0.0027(13)
C40 0.0196(16) 0.0385(19) 0.0313(19) 0.0000(15) 0.0032(14) 0.0101(14)
C41 0.0306(19) 0.0272(17) 0.035(2) 0.0027(14) 0.0022(15) 0.0124(14)
C42 0.0256(17) 0.0218(16) 0.0270(17) 0.0028(12) 0.0019(13) 0.0058(12)
C43 0.0175(14) 0.0197(14) 0.0163(14) 0.0027(11) 0.0025(11) 0.0042(11)
C44 0.0215(15) 0.0175(14) 0.0191(15) 0.0052(11) 0.0034(12) 0.0033(11)
C45 0.0251(17) 0.0241(16) 0.0231(16) 0.0018(12) 0.0028(13) 0.0033(13)
C46 0.037(2) 0.0345(19) 0.0220(17) 0.0018(14) -0.0019(15) 0.0118(15)
C47 0.045(2) 0.0348(19) 0.0223(17) 0.0097(14) 0.0087(16) 0.0125(16)
C48 0.035(2) 0.0282(18) 0.035(2) 0.0094(14) 0.0144(16) 0.0023(15)
C49 0.0240(17) 0.0236(16) 0.0265(17) 0.0042(12) 0.0062(13) 0.0010(12)
C50 0.0174(15) 0.0176(15) 0.0281(17) -0.0016(12) 0.0021(12) 0.0006(11)
C51 0.0272(17) 0.0213(16) 0.0295(18) -0.0028(13) -0.0028(14) 0.0014(13)
C52 0.046(2) 0.0305(19) 0.034(2) -0.0103(15) -0.0093(18) 0.0040(16)
C53 0.053(3) 0.0216(18) 0.054(3) -0.0153(17) -0.013(2) 0.0002(17)
C54 0.042(2) 0.0154(16) 0.054(3) -0.0006(15) -0.0055(19) -0.0012(14)
C55 0.0301(18) 0.0188(16) 0.0353(19) 0.0019(13) -0.0007(15) 0.0005(13)
B1 0.036(3) 0.051(3) 0.060(3) -0.002(3) 0.009(2) -0.005(2)
F1 0.0427(18) 0.084(2) 0.176(4) -0.061(3) -0.005(2) 0.0097(16)
F2 0.076(3) 0.048(4) 0.286(11) -0.062(5) 0.041(5) -0.024(3)
F3 0.198(9) 0.222(11) 0.067(5) 0.024(5) 0.004(5) 0.098(9)
F4 0.074(3) 0.088(3) 0.170(8) 0.057(5) 0.053(5) -0.008(3)
F2B 0.076(3) 0.048(4) 0.286(11) -0.062(5) 0.041(5) -0.024(3)
F3B 0.198(9) 0.222(11) 0.067(5) 0.024(5) 0.004(5) 0.098(9)
F4B 0.074(3) 0.088(3) 0.170(8) 0.057(5) 0.053(5) -0.008(3)
C56 0.055(3) 0.075(4) 0.048(3) 0.017(2) 0.010(2) 0.001(3)
Cl1 0.0607(8) 0.0840(10) 0.0745(9) 0.0345(8) 0.0266(7) 0.0262(7)
Cl2 0.0495(7) 0.0937(10) 0.0408(6) -0.0054(6) 0.0088(5) 0.0135(6)

loop_
_atom_type_symbol
_atom_type_description
_atom_type_scat_dispersion_real
_atom_type_scat_dispersion_imag
_atom_type_scat_source
C C 0.0033 0.0016 'International Tables Vol C Tables 4.2.6.8 and 6.1.1.4'
H H 0.0000 0.0000 'International Tables Vol C Tables 4.2.6.8 and 6.1.1.4'
B B 0.0013 0.0007 'International Tables Vol C Tables 4.2.6.8 and 6.1.1.4'
O O 0.0106 0.0060 'International Tables Vol C Tables 4.2.6.8 and 6.1.1.4'
F F 0.0171 0.0103 'International Tables Vol C Tables 4.2.6.8 and 6.1.1.4'
P P 0.1023 0.0942 'International Tables Vol C Tables 4.2.6.8 and 6.1.1.4'
Sn Sn -0.6537 1.4246 'International Tables Vol C Tables 4.2.6.8 and 6.1.1.4'
Ir Ir -1.4442 7.9887 'International Tables Vol C Tables 4.2.6.8 and 6.1.1.4'
Cl Cl 0.1484 0.1585 'International Tables Vol C Tables 4.2.6.8 and 6.1.1.4'

loop_
_geom_angle_atom_site_label_1
_geom_angle_atom_site_label_2
_geom_angle_atom_site_label_3
_geom_angle
C1 Ir1 P3 95.98(10)
C1 Ir1 P1 96.73(10)
P3 Ir1 P1 150.33(3)
C1 Ir1 P2 102.11(10)
P3 Ir1 P2 99.98(3)
P1 Ir1 P2 103.38(3)
C1 Ir1 Sn1 174.06(10)
P3 Ir1 Sn1 81.43(2)
P1 Ir1 Sn1 83.233(19)
P2 Ir1 Sn1 83.649(19)
C1 Ir1 H1 91.3(16)
P3 Ir1 H1 74.5(15)
P1 Ir1 H1 78.5(15)
P2 Ir1 H1 166.1(16)
Sn1 Ir1 H1 82.9(16)
O1 C1 Ir1 173.6(3)
C2 Sn1 C38 120.27(11)
C2 Sn1 C20 113.77(12)
C38 Sn1 C20 110.64(12)
C2 Sn1 Ir1 104.41(8)
C38 Sn1 Ir1 102.28(8)
C20 Sn1 Ir1 102.98(9)
C14 P1 C8 102.92(14)
C14 P1 C7 106.29(14)
C8 P1 C7 98.51(14)
C14 P1 Ir1 118.59(10)
C8 P1 Ir1 112.15(10)
C7 P1 Ir1 115.83(10)
C3 C2 C7 120.0(3)
C3 C2 Sn1 125.6(2)
C7 C2 Sn1 114.5(2)
C4 C3 C2 120.3(3)
C4 C3 H3 119.8
C2 C3 H3 119.8
C5 C4 C3 119.9(3)
C5 C4 H4 120.0
C3 C4 H4 120.0
C4 C5 C6 120.7(3)
C4 C5 H5 119.6
C6 C5 H5 119.6
C5 C6 C7 119.8(3)
C5 C6 H6 120.1
C7 C6 H6 120.1
C2 C7 C6 119.2(3)
C2 C7 P1 121.7(2)
C6 C7 P1 118.8(2)
C13 C8 C9 118.5(3)
C13 C8 P1 122.6(2)
C9 C8 P1 118.5(2)
C10 C9 C8 120.9(3)
C10 C9 H9 119.6
C8 C9 H9 119.6
C9 C10 C11 120.2(3)
C9 C10 H10 119.9
C11 C10 H10 119.9
C12 C11 C10 119.4(3)
C12 C11 H11 120.3
C10 C11 H11 120.3
C11 C12 C13 120.6(3)
C11 C12 H12 119.7
C13 C12 H12 119.7
C12 C13 C8 120.4(3)
C12 C13 H13 119.8
C8 C13 H13 119.8
C19 C14 C15 119.3(3)
C19 C14 P1 123.0(2)
C15 C14 P1 117.7(2)
C16 C15 C14 120.4(3)
C16 C15 H15 119.8
C14 C15 H15 119.8
C17 C16 C15 119.8(3)
C17 C16 H16 120.1
C15 C16 H16 120.1
C18 C17 C16 120.4(3)
C18 C17 H17 119.8
C16 C17 H17 119.8
C17 C18 C19 119.9(3)
C17 C18 H18 120.0
C19 C18 H18 120.0
C14 C19 C18 120.2(3)
C14 C19 H19 119.9
C18 C19 H19 119.9
C26 P2 C25 102.55(15)
C26 P2 C32 99.75(14)
C25 P2 C32 106.89(16)
C26 P2 Ir1 118.50(10)
C25 P2 Ir1 113.59(11)
C32 P2 Ir1 113.90(11)
C21 C20 C25 119.7(3)
C21 C20 Sn1 123.2(3)
C25 C20 Sn1 117.2(2)
C22 C21 C20 120.8(4)
C22 C21 H21 119.6
C20 C21 H21 119.6
C23 C22 C21 119.5(4)
C23 C22 H22 120.3
C21 C22 H22 120.3
C22 C23 C24 120.7(4)
C22 C23 H23 119.6
C24 C23 H23 119.6
C23 C24 C25 120.4(4)
C23 C24 H24 119.8
C25 C24 H24 119.8
C20 C25 C24 118.7(3)
C20 C25 P2 121.0(2)
C24 C25 P2 120.2(3)
C27 C26 C31 118.2(3)
C27 C26 P2 122.5(3)
C31 C26 P2 119.3(2)
C26 C27 C28 120.6(4)
C26 C27 H27 119.7
C28 C27 H27 119.7
C29 C28 C27 120.2(4)
C29 C28 H28 119.9
C27 C28 H28 119.9
C30 C29 C28 119.7(3)
C30 C29 H29 120.1
C28 C29 H29 120.1
C29 C30 C31 120.8(4)
C29 C30 H30 119.6
C31 C30 H30 119.6
C30 C31 C26 120.4(3)
C30 C31 H31 119.8
C26 C31 H31 119.8
C37 C32 C33 118.9(3)
C37 C32 P2 117.1(3)
C33 C32 P2 123.9(3)
C32 C33 C34 119.2(4)
C32 C33 H33 120.4
C34 C33 H33 120.4
C35 C34 C33 121.2(4)
C35 C34 H34 119.4
C33 C34 H34 119.4
C34 C35 C36 119.8(4)
C34 C35 H35 120.1
C36 C35 H35 120.1
C35 C36 C37 120.5(4)
C35 C36 H36 119.8
C37 C36 H36 119.8
C36 C37 C32 120.3(4)
C36 C37 H37 119.8
C32 C37 H37 119.8
C44 P3 C50 105.22(15)
C44 P3 C43 102.52(14)
C50 P3 C43 101.54(14)
C44 P3 Ir1 118.50(10)
C50 P3 Ir1 113.73(10)
C43 P3 Ir1 113.39(10)
C39 C38 C43 119.9(3)
C39 C38 Sn1 126.7(2)
C43 C38 Sn1 113.3(2)
C40 C39 C38 119.9(3)
C40 C39 H39 120.0
C38 C39 H39 120.0
C41 C40 C39 120.3(3)
C41 C40 H40 119.8
C39 C40 H40 119.8
C40 C41 C42 120.4(3)
C40 C41 H41 119.8
C42 C41 H41 119.8
C41 C42 C43 120.0(3)
C41 C42 H42 120.0
C43 C42 H42 120.0
C42 C43 C38 119.4(3)
C42 C43 P3 119.6(2)
C38 C43 P3 120.9(2)
C45 C44 C49 119.4(3)
C45 C44 P3 119.2(2)
C49 C44 P3 121.3(2)
C46 C45 C44 119.8(3)
C46 C45 H45 120.1
C44 C45 H45 120.1
C47 C46 C45 120.1(3)
C47 C46 H46 120.0
C45 C46 H46 120.0
C48 C47 C46 120.1(3)
C48 C47 H47 119.9
C46 C47 H47 119.9
C47 C48 C49 120.4(3)
C47 C48 H48 119.8
C49 C48 H48 119.8
C48 C49 C44 120.2(3)
C48 C49 H49 119.9
C44 C49 H49 119.9
C51 C50 C55 118.2(3)
C51 C50 P3 119.9(2)
C55 C50 P3 121.4(3)
C50 C51 C52 120.8(3)
C50 C51 H51 119.6
C52 C51 H51 119.6
C53 C52 C51 119.7(4)
C53 C52 H52 120.1
C51 C52 H52 120.1
C54 C53 C52 120.3(3)
C54 C53 H53 119.9
C52 C53 H53 119.9
C53 C54 C55 120.1(3)
C53 C54 H54 120.0
C55 C54 H54 120.0
C54 C55 C50 120.9(3)
C54 C55 H55 119.6
C50 C55 H55 119.6
F2 B1 F4 112.2(15)
F2 B1 F4B 75.6(11)
F4 B1 F4B 43.7(10)
F2 B1 F1 106.0(11)
F4 B1 F1 121.2(11)
F4B B1 F1 112.8(6)
F2 B1 F3B 144.9(13)
F4 B1 F3B 63.3(11)
F4B B1 F3B 106.9(7)
F1 B1 F3B 104.9(6)
F2 B1 F2B 39.8(12)
F4 B1 F2B 128.8(11)
F4B B1 F2B 109.9(6)
F1 B1 F2B 109.3(5)
F3B B1 F2B 113.1(8)
F2 B1 F3 101.1(16)
F4 B1 F3 98.0(18)
F4B B1 F3 129.2(15)
F1 B1 F3 116.6(14)
F3B B1 F3 49.3(14)
F2B B1 F3 64.0(14)
Cl1 C56 Cl2 114.3(3)
Cl1 C56 H56 108.7
Cl2 C56 H56 108.7
Cl1 C56 H56A 108.7
Cl2 C56 H56A 108.7
H56 C56 H56A 107.6

loop_
_geom_bond_atom_site_label_1
_geom_bond_atom_site_label_2
_geom_bond_distance
Ir1 C1 1.939(3)
Ir1 P3 2.3482(7)
Ir1 P1 2.3506(8)
Ir1 P2 2.4248(8)
Ir1 Sn1 2.5743(3)
Ir1 H1 1.61(4)
C1 O1 1.127(4)
Sn1 C2 2.129(3)
Sn1 C38 2.129(3)
Sn1 C20 2.131(3)
P1 C14 1.822(3)
P1 C8 1.841(3)
P1 C7 1.850(3)
C2 C3 1.393(4)
C2 C7 1.399(4)
C3 C4 1.387(4)
C3 H3 0.9500
C4 C5 1.378(5)
C4 H4 0.9500
C5 C6 1.390(5)
C5 H5 0.9500
C6 C7 1.406(4)
C6 H6 0.9500
C8 C13 1.392(4)
C8 C9 1.398(5)
C9 C10 1.383(5)
C9 H9 0.9500
C10 C11 1.389(5)
C10 H10 0.9500
C11 C12 1.381(6)
C11 H11 0.9500
C12 C13 1.390(5)
C12 H12 0.9500
C13 H13 0.9500
C14 C19 1.387(4)
C14 C15 1.396(4)
C15 C16 1.383(5)
C15 H15 0.9500
C16 C17 1.383(5)
C16 H16 0.9500
C17 C18 1.379(5)
C17 H17 0.9500
C18 C19 1.392(5)
C18 H18 0.9500
C19 H19 0.9500
P2 C26 1.842(3)
P2 C25 1.848(3)
P2 C32 1.850(3)
C20 C21 1.393(5)
C20 C25 1.395(5)
C21 C22 1.386(6)
C21 H21 0.9500
C22 C23 1.374(7)
C22 H22 0.9500
C23 C24 1.380(6)
C23 H23 0.9500
C24 C25 1.405(5)
C24 H24 0.9500
C26 C27 1.391(5)
C26 C31 1.398(5)
C27 C28 1.393(5)
C27 H27 0.9500
C28 C29 1.375(6)
C28 H28 0.9500
C29 C30 1.370(6)
C29 H29 0.9500
C30 C31 1.385(5)
C30 H30 0.9500
C31 H31 0.9500
C32 C37 1.393(5)
C32 C33 1.399(5)
C33 C34 1.403(5)
C33 H33 0.9500
C34 C35 1.360(7)
C34 H34 0.9500
C35 C36 1.379(7)
C35 H35 0.9500
C36 C37 1.386(5)
C36 H36 0.9500
C37 H37 0.9500
P3 C44 1.822(3)
P3 C50 1.836(3)
P3 C43 1.851(3)
C38 C39 1.393(4)
C38 C43 1.399(4)
C39 C40 1.387(5)
C39 H39 0.9500
C40 C41 1.378(5)
C40 H40 0.9500
C41 C42 1.385(5)
C41 H41 0.9500
C42 C43 1.398(4)
C42 H42 0.9500
C44 C45 1.395(5)
C44 C49 1.397(4)
C45 C46 1.390(5)
C45 H45 0.9500
C46 C47 1.387(6)
C46 H46 0.9500
C47 C48 1.379(6)
C47 H47 0.9500
C48 C49 1.379(5)
C48 H48 0.9500
C49 H49 0.9500
C50 C51 1.389(5)
C50 C55 1.395(5)
C51 C52 1.393(5)
C51 H51 0.9500
C52 C53 1.381(6)
C52 H52 0.9500
C53 C54 1.371(6)
C53 H53 0.9500
C54 C55 1.386(5)
C54 H54 0.9500
C55 H55 0.9500
B1 F2 1.27(3)
B1 F4 1.31(2)
B1 F4B 1.332(8)
B1 F1 1.341(6)
B1 F3B 1.347(10)
B1 F2B 1.358(8)
B1 F3 1.40(3)
C56 Cl1 1.697(5)
C56 Cl2 1.771(5)
C56 H56 0.9900
C56 H56A 0.9900

loop_
_geom_torsion_atom_site_label_1
_geom_torsion_atom_site_label_2
_geom_torsion_atom_site_label_3
_geom_torsion_atom_site_label_4
_geom_torsion
P3 Ir1 C1 O1 55(3)
P1 Ir1 C1 O1 -98(3)
P2 Ir1 C1 O1 157(3)
Sn1 Ir1 C1 O1 -9(4)
C1 Ir1 Sn1 C2 -85.3(10)
P3 Ir1 Sn1 C2 -149.82(8)
P1 Ir1 Sn1 C2 4.70(8)
P2 Ir1 Sn1 C2 109.05(8)
C1 Ir1 Sn1 C38 40.7(10)
P3 Ir1 Sn1 C38 -23.78(8)
P1 Ir1 Sn1 C38 130.75(8)
P2 Ir1 Sn1 C38 -124.91(8)
C1 Ir1 Sn1 C20 155.6(10)
P3 Ir1 Sn1 C20 91.08(9)
P1 Ir1 Sn1 C20 -114.39(9)
P2 Ir1 Sn1 C20 -10.05(9)
C1 Ir1 P1 C14 -61.63(15)
P3 Ir1 P1 C14 -176.42(12)
P2 Ir1 P1 C14 42.56(12)
Sn1 Ir1 P1 C14 124.35(12)
C1 Ir1 P1 C8 58.15(15)
P3 Ir1 P1 C8 -56.63(12)
P2 Ir1 P1 C8 162.34(11)
Sn1 Ir1 P1 C8 -115.86(11)
C1 Ir1 P1 C7 170.15(15)
P3 Ir1 P1 C7 55.36(12)
P2 Ir1 P1 C7 -85.66(11)
Sn1 Ir1 P1 C7 -3.87(11)
C38 Sn1 C2 C3 59.0(3)
C20 Sn1 C2 C3 -75.6(3)
Ir1 Sn1 C2 C3 172.9(2)
C38 Sn1 C2 C7 -119.7(2)
C20 Sn1 C2 C7 105.7(2)
Ir1 Sn1 C2 C7 -5.8(2)
C7 C2 C3 C4 -0.7(5)
Sn1 C2 C3 C4 -179.3(2)
C2 C3 C4 C5 1.3(5)
C3 C4 C5 C6 -0.2(5)
C4 C5 C6 C7 -1.6(5)
C3 C2 C7 C6 -1.0(4)
Sn1 C2 C7 C6 177.8(2)
C3 C2 C7 P1 -175.3(2)
Sn1 C2 C7 P1 3.4(3)
C5 C6 C7 C2 2.1(5)
C5 C6 C7 P1 176.6(3)
C14 P1 C7 C2 -132.9(3)
C8 P1 C7 C2 120.8(3)
Ir1 P1 C7 C2 1.1(3)
C14 P1 C7 C6 52.7(3)
C8 P1 C7 C6 -53.5(3)
Ir1 P1 C7 C6 -173.3(2)
C14 P1 C8 C13 -5.4(3)
C7 P1 C8 C13 103.6(3)
Ir1 P1 C8 C13 -134.0(3)
C14 P1 C8 C9 -177.9(3)
C7 P1 C8 C9 -68.9(3)
Ir1 P1 C8 C9 53.6(3)
C13 C8 C9 C10 -0.7(5)
P1 C8 C9 C10 172.1(3)
C8 C9 C10 C11 0.7(6)
C9 C10 C11 C12 0.0(6)
C10 C11 C12 C13 -0.9(6)
C11 C12 C13 C8 0.9(6)
C9 C8 C13 C12 -0.2(5)
P1 C8 C13 C12 -172.6(3)
C8 P1 C14 C19 114.5(3)
C7 P1 C14 C19 11.4(3)
Ir1 P1 C14 C19 -121.1(3)
C8 P1 C14 C15 -64.8(3)
C7 P1 C14 C15 -167.8(2)
Ir1 P1 C14 C15 59.6(3)
C19 C14 C15 C16 -2.7(5)
P1 C14 C15 C16 176.6(3)
C14 C15 C16 C17 1.2(5)
C15 C16 C17 C18 1.0(5)
C16 C17 C18 C19 -1.7(6)
C15 C14 C19 C18 2.0(5)
P1 C14 C19 C18 -177.3(3)
C17 C18 C19 C14 0.2(6)
C1 Ir1 P2 C26 72.14(15)
P3 Ir1 P2 C26 170.53(12)
P1 Ir1 P2 C26 -27.90(12)
Sn1 Ir1 P2 C26 -109.37(12)
C1 Ir1 P2 C25 -167.40(15)
P3 Ir1 P2 C25 -69.01(12)
P1 Ir1 P2 C25 92.57(12)
Sn1 Ir1 P2 C25 11.10(12)
C1 Ir1 P2 C32 -44.70(15)
P3 Ir1 P2 C32 53.70(12)
P1 Ir1 P2 C32 -144.73(12)
Sn1 Ir1 P2 C32 133.80(12)
C2 Sn1 C20 C21 77.1(3)
C38 Sn1 C20 C21 -61.9(3)
Ir1 Sn1 C20 C21 -170.5(3)
C2 Sn1 C20 C25 -103.3(3)
C38 Sn1 C20 C25 117.7(3)
Ir1 Sn1 C20 C25 9.1(3)
C25 C20 C21 C22 -1.3(6)
Sn1 C20 C21 C22 178.3(4)
C20 C21 C22 C23 4.1(8)
C21 C22 C23 C24 -2.1(9)
C22 C23 C24 C25 -2.6(8)
C21 C20 C25 C24 -3.4(5)
Sn1 C20 C25 C24 177.0(3)
C21 C20 C25 P2 178.8(3)
Sn1 C20 C25 P2 -0.8(4)
C23 C24 C25 C20 5.3(6)
C23 C24 C25 P2 -176.8(4)
C26 P2 C25 C20 120.2(3)
C32 P2 C25 C20 -135.4(3)
Ir1 P2 C25 C20 -8.9(3)
C26 P2 C25 C24 -57.6(3)
C32 P2 C25 C24 46.8(3)
Ir1 P2 C25 C24 173.3(3)
C25 P2 C26 C27 -10.2(3)
C32 P2 C26 C27 -120.0(3)
Ir1 P2 C26 C27 115.8(3)
C25 P2 C26 C31 166.9(3)
C32 P2 C26 C31 57.1(3)
Ir1 P2 C26 C31 -67.1(3)
C31 C26 C27 C28 -2.0(5)
P2 C26 C27 C28 175.2(3)
C26 C27 C28 C29 1.0(6)
C27 C28 C29 C30 0.8(6)
C28 C29 C30 C31 -1.6(6)
C29 C30 C31 C26 0.6(6)
C27 C26 C31 C30 1.2(5)
P2 C26 C31 C30 -176.1(3)
C26 P2 C32 C37 -75.5(3)
C25 P2 C32 C37 178.1(2)
Ir1 P2 C32 C37 51.8(3)
C26 P2 C32 C33 100.6(3)
C25 P2 C32 C33 -5.8(3)
Ir1 P2 C32 C33 -132.1(3)
C37 C32 C33 C34 3.0(5)
P2 C32 C33 C34 -173.0(3)
C32 C33 C34 C35 -0.5(6)
C33 C34 C35 C36 -1.2(6)
C34 C35 C36 C37 0.4(6)
C35 C36 C37 C32 2.2(5)
C33 C32 C37 C36 -3.9(5)
P2 C32 C37 C36 172.4(3)
C1 Ir1 P3 C44 90.75(16)
P1 Ir1 P3 C44 -154.29(12)
P2 Ir1 P3 C44 -12.69(12)
Sn1 Ir1 P3 C44 -94.64(12)
C1 Ir1 P3 C50 -33.65(15)
P1 Ir1 P3 C50 81.31(13)
P2 Ir1 P3 C50 -137.10(12)
Sn1 Ir1 P3 C50 140.96(12)
C1 Ir1 P3 C43 -149.00(15)
P1 Ir1 P3 C43 -34.04(13)
P2 Ir1 P3 C43 107.55(11)
Sn1 Ir1 P3 C43 25.60(11)
C2 Sn1 C38 C39 -46.6(3)
C20 Sn1 C38 C39 89.3(3)
Ir1 Sn1 C38 C39 -161.5(3)
C2 Sn1 C38 C43 136.2(2)
C20 Sn1 C38 C43 -87.9(2)
Ir1 Sn1 C38 C43 21.2(2)
C43 C38 C39 C40 2.0(5)
Sn1 C38 C39 C40 -175.1(2)
C38 C39 C40 C41 -0.7(5)
C39 C40 C41 C42 -0.7(6)
C40 C41 C42 C43 0.8(5)
C41 C42 C43 C38 0.6(5)
C41 C42 C43 P3 178.9(3)
C39 C38 C43 C42 -1.9(4)
Sn1 C38 C43 C42 175.5(2)
C39 C38 C43 P3 179.7(2)
Sn1 C38 C43 P3 -2.8(3)
C44 P3 C43 C42 -69.6(3)
C50 P3 C43 C42 39.1(3)
Ir1 P3 C43 C42 161.5(2)
C44 P3 C43 C38 108.8(3)
C50 P3 C43 C38 -142.6(3)
Ir1 P3 C43 C38 -20.2(3)
C50 P3 C44 C45 -143.1(3)
C43 P3 C44 C45 -37.3(3)
Ir1 P3 C44 C45 88.4(3)
C50 P3 C44 C49 40.8(3)
C43 P3 C44 C49 146.6(3)
Ir1 P3 C44 C49 -87.7(3)
C49 C44 C45 C46 -0.2(5)
P3 C44 C45 C46 -176.4(3)
C44 C45 C46 C47 -1.1(5)
C45 C46 C47 C48 0.9(5)
C46 C47 C48 C49 0.6(5)
C47 C48 C49 C44 -1.9(5)
C45 C44 C49 C48 1.7(5)
P3 C44 C49 C48 177.8(3)
C44 P3 C50 C51 -161.1(3)
C43 P3 C50 C51 92.3(3)
Ir1 P3 C50 C51 -29.8(3)
C44 P3 C50 C55 27.3(3)
C43 P3 C50 C55 -79.2(3)
Ir1 P3 C50 C55 158.6(2)
C55 C50 C51 C52 0.8(5)
P3 C50 C51 C52 -171.0(3)
C50 C51 C52 C53 0.6(6)
C51 C52 C53 C54 -1.6(7)
C52 C53 C54 C55 1.1(7)
C53 C54 C55 C50 0.3(6)
C51 C50 C55 C54 -1.3(5)
P3 C50 C55 C54 170.4(3)
